data_4127085
loop_
_publ_author_name
'Zhao, Sangen'
'Yang, Xiaoyan'
'Yang, Yi'
'Kuang, Xiaojun'
'Lu, Fengqi'
'Shan, Pai'
'Sun, Zhihua'
'Lin, Zheshuai'
'Hong, Maochun'
'Luo, Junhua'

_publ_section_title
;
 Non-Centrosymmetric RbNaMgP2O7 with Unprecedented Thermo-Induced
 Enhancement of Second Harmonic Generation.
;
_journal_name_full 'Journal of the American Chemical Society'
_journal_paper_doi 10.1021/jacs.7b12518
_journal_year 2018
_chemical_formula_sum 'Mg Na O7 P2 Rb'
_chemical_formula_weight 306.71
_chemical_name_systematic
; 
 ? 
;
_space_group_IT_number 33
_symmetry_cell_setting orthorhombic
_symmetry_space_group_name_Hall 'P 2c -2n'
_symmetry_space_group_name_H-M 'P n a 21'
_atom_sites_solution_primary direct
_atom_sites_solution_secondary difmap
_audit_creation_method SHELXL-97
_cell_angle_alpha 90.00
_cell_angle_beta 90.00
_cell_angle_gamma 90.00
_cell_formula_units_Z 4
_cell_length_a 14.7162(9)
_cell_length_b 5.1614(2)
_cell_length_c 9.5143(5)
_cell_measurement_reflns_used 1276
_cell_measurement_temperature 298(2)
_cell_measurement_theta_max 28.9080
_cell_measurement_theta_min 4.1720
_cell_volume 722.67(6)
_computing_structure_refinement 'SHELXL-97 (Sheldrick, 1997)'
_computing_structure_solution 'SHELXS-97 (Sheldrick, 1990)'
_diffrn_ambient_temperature 298(2)
_diffrn_measured_fraction_theta_full 0.997
_diffrn_measured_fraction_theta_max 0.997
_diffrn_measurement_device_type 'SuperNova, Dual, Cu at zero, Atlas'
_diffrn_radiation_monochromator graphite
_diffrn_radiation_source 'fine-focus sealed tube'
_diffrn_radiation_type MoK\a
_diffrn_radiation_wavelength 0.71073
_diffrn_reflns_av_R_equivalents 0.0270
_diffrn_reflns_av_sigmaI/netI 0.0376
_diffrn_reflns_limit_h_max 18
_diffrn_reflns_limit_h_min -14
_diffrn_reflns_limit_k_max 5
_diffrn_reflns_limit_k_min -6
_diffrn_reflns_limit_l_max 11
_diffrn_reflns_limit_l_min -11
_diffrn_reflns_number 2511
_diffrn_reflns_theta_full 26.37
_diffrn_reflns_theta_max 26.37
_diffrn_reflns_theta_min 3.50
_exptl_absorpt_coefficient_mu 7.433
_exptl_absorpt_correction_T_max 0.552
_exptl_absorpt_correction_T_min 0.453
_exptl_absorpt_correction_type empirical
_exptl_absorpt_process_details multi-scan
_exptl_crystal_colour colourless
_exptl_crystal_density_diffrn 2.819
_exptl_crystal_density_method 'not measured'
_exptl_crystal_description block
_exptl_crystal_F_000 584
_exptl_crystal_size_max 0.11
_exptl_crystal_size_mid 0.09
_exptl_crystal_size_min 0.08
_refine_diff_density_max 0.437
_refine_diff_density_min -0.419
_refine_diff_density_rms 0.112
_refine_ls_abs_structure_details 'Flack H D (1983), Acta Cryst. A39, 876-881'
_refine_ls_abs_structure_Flack -0.013(9)
_refine_ls_extinction_method none
_refine_ls_goodness_of_fit_ref 1.072
_refine_ls_hydrogen_treatment constr
_refine_ls_matrix_type full
_refine_ls_number_parameters 109
_refine_ls_number_reflns 1344
_refine_ls_number_restraints 1
_refine_ls_restrained_S_all 1.072
_refine_ls_R_factor_all 0.0331
_refine_ls_R_factor_gt 0.0288
_refine_ls_shift/su_max 0.000
_refine_ls_shift/su_mean 0.000
_refine_ls_structure_factor_coef Fsqd
_refine_ls_weighting_details 'calc w=1/[\s^2^(Fo^2^)+(0.0300P)^2^+0.0000P] where P=(Fo^2^+2Fc^2^)/3'
_refine_ls_weighting_scheme calc
_refine_ls_wR_factor_gt 0.0646
_refine_ls_wR_factor_ref 0.0671
_reflns_number_gt 1220
_reflns_number_total 1344
_reflns_threshold_expression >2sigma(I)
_cod_data_source_file ja7b12518_si_003.cif
_cod_data_source_block e:\921m\struct\tmp\2
_cod_depositor_comments
;
The following automatic conversions were performed:

'_exptl_absorpt_correction_type' value 'Empirical' changed to
'empirical' according to
/home/data/users/saulius/crontab/automatic-downloads/rss-feeds/ACS/lib/dictionaries/cif_core.dic
dictionary named 'cif_core.dic' version 2.4.2 from 2011-04-26.

Automatic conversion script
Id: cif_fix_values 4973 2017-02-22 13:04:09Z antanas 
;
_cod_database_code 4127085

loop_
_symmetry_equiv_pos_as_xyz
'x, y, z'
'-x, -y, z+1/2'
'-x+1/2, y+1/2, z+1/2'
'x+1/2, -y+1/2, z'

loop_
_atom_site_label
_atom_site_type_symbol
_atom_site_fract_x
_atom_site_fract_y
_atom_site_fract_z
_atom_site_U_iso_or_equiv
_atom_site_adp_type
_atom_site_occupancy
_atom_site_symmetry_multiplicity
_atom_site_calc_flag
Rb1 Rb 0.09374(3) 0.01114(8) 0.85803(6) 0.02436(16) Uani 1 1 d
P2 P 0.05365(9) 0.48767(19) 0.47704(13) 0.0118(3) Uani 1 1 d
Mg1 Mg 0.18381(13) 0.0072(2) 0.44477(16) 0.0116(4) Uani 1 1 d
O4 O 0.2347(2) 0.7845(5) 0.6052(4) 0.0158(7) Uani 1 1 d
O1 O 0.1076(2) 0.4610(5) 0.6282(4) 0.0169(8) Uani 1 1 d
O3 O 0.2414(2) 0.4205(6) 0.7827(4) 0.0218(7) Uani 1 1 d
O2 O 0.2567(2) 0.3150(6) 0.5280(4) 0.0165(7) Uani 1 1 d
O5 O -0.0442(3) 0.4794(6) 0.5136(4) 0.0242(9) Uani 1 1 d
Na1 Na 0.35438(15) 0.0406(3) 0.6897(2) 0.0206(5) Uani 1 1 d
O6 O 0.0856(2) 0.7383(6) 0.4124(3) 0.0190(8) Uani 1 1 d
O7 O 0.0867(2) 0.2633(6) 0.3885(3) 0.0204(8) Uani 1 1 d
P1 P 0.21669(9) 0.50028(18) 0.63562(13) 0.0115(3) Uani 1 1 d

loop_
_atom_site_aniso_label
_atom_site_aniso_U_11
_atom_site_aniso_U_22
_atom_site_aniso_U_33
_atom_site_aniso_U_23
_atom_site_aniso_U_13
_atom_site_aniso_U_12
Rb1 0.0194(3) 0.0227(3) 0.0310(3) 0.0064(3) 0.0035(3) 0.00133(16)
P2 0.0101(6) 0.0103(5) 0.0151(6) 0.0006(4) -0.0007(5) -0.0005(4)
Mg1 0.0152(9) 0.0078(7) 0.0118(8) -0.0007(5) 0.0002(7) 0.0004(6)
O4 0.0197(17) 0.0097(15) 0.0181(15) -0.0006(12) -0.0048(15) -0.0013(13)
O1 0.0169(18) 0.0177(17) 0.0163(19) 0.0025(13) 0.0028(16) -0.0030(13)
O3 0.028(2) 0.0181(14) 0.0190(16) 0.0037(16) -0.0076(17) -0.0045(16)
O2 0.0153(17) 0.0135(15) 0.0205(15) -0.0026(13) -0.0005(14) 0.0023(14)
O5 0.017(2) 0.034(2) 0.021(2) 0.0018(14) -0.0021(18) -0.0023(14)
Na1 0.0211(11) 0.0203(9) 0.0205(11) 0.0001(8) 0.0001(10) -0.0008(7)
O6 0.0210(19) 0.0114(16) 0.0246(19) 0.0043(12) -0.0091(14) -0.0034(13)
O7 0.0246(19) 0.0133(15) 0.023(2) -0.0029(14) -0.0093(15) 0.0033(12)
P1 0.0135(7) 0.0095(5) 0.0116(6) 0.0010(4) -0.0002(5) -0.0011(4)

loop_
_atom_type_symbol
_atom_type_description
_atom_type_scat_dispersion_real
_atom_type_scat_dispersion_imag
_atom_type_scat_source
Mg Mg 0.0486 0.0363 'International Tables Vol C Tables 4.2.6.8 and 6.1.1.4'
Na Na 0.0362 0.0249 'International Tables Vol C Tables 4.2.6.8 and 6.1.1.4'
O O 0.0106 0.0060 'International Tables Vol C Tables 4.2.6.8 and 6.1.1.4'
P P 0.1023 0.0942 'International Tables Vol C Tables 4.2.6.8 and 6.1.1.4'
Rb Rb -0.9393 2.9676 'International Tables Vol C Tables 4.2.6.8 and 6.1.1.4'

loop_
_geom_angle_atom_site_label_1
_geom_angle_atom_site_label_2
_geom_angle_atom_site_label_3
_geom_angle
_geom_angle_site_symmetry_1
_geom_angle_site_symmetry_3
O2 Rb1 O6 136.28(9) 3_545 2_565
O2 Rb1 O5 67.63(9) 3_545 2
O6 Rb1 O5 93.72(9) 2_565 2
O2 Rb1 O7 116.59(9) 3_545 2
O6 Rb1 O7 53.83(9) 2_565 2
O5 Rb1 O7 49.35(9) 2 2
O2 Rb1 O5 101.96(9) 3_545 2_565
O6 Rb1 O5 48.89(9) 2_565 2_565
O5 Rb1 O5 114.79(11) 2 2_565
O7 Rb1 O5 98.33(9) 2 2_565
O2 Rb1 O4 79.11(7) 3_545 1_545
O6 Rb1 O4 144.59(9) 2_565 1_545
O5 Rb1 O4 101.91(8) 2 1_545
O7 Rb1 O4 116.39(8) 2 1_545
O5 Rb1 O4 140.85(8) 2_565 1_545
O2 Rb1 P2 91.88(6) 3_545 2
O6 Rb1 P2 73.67(6) 2_565 2
O5 Rb1 P2 24.39(7) 2 2
O7 Rb1 P2 24.97(6) 2 2
O5 Rb1 P2 108.57(7) 2_565 2
O4 Rb1 P2 110.51(5) 1_545 2
O2 Rb1 P2 122.44(7) 3_545 2_565
O6 Rb1 P2 24.67(6) 2_565 2_565
O5 Rb1 P2 107.81(7) 2 2_565
O7 Rb1 P2 77.00(6) 2 2_565
O5 Rb1 P2 24.48(7) 2_565 2_565
O4 Rb1 P2 148.25(6) 1_545 2_565
P2 Rb1 P2 93.05(3) 2 2_565
O2 Rb1 O1 91.16(8) 3_545 1_545
O6 Rb1 O1 119.92(8) 2_565 1_545
O5 Rb1 O1 69.48(8) 2 1_545
O7 Rb1 O1 74.80(8) 2 1_545
O5 Rb1 O1 166.87(9) 2_565 1_545
O4 Rb1 O1 42.17(7) 1_545 1_545
P2 Rb1 O1 69.85(6) 2 1_545
P2 Rb1 O1 143.42(6) 2_565 1_545
O2 Rb1 P1 73.18(7) 3_545 1_545
O6 Rb1 P1 144.20(7) 2_565 1_545
O5 Rb1 P1 78.93(7) 2 1_545
O7 Rb1 P1 98.34(6) 2 1_545
O5 Rb1 P1 163.02(7) 2_565 1_545
O4 Rb1 P1 23.23(5) 1_545 1_545
P2 Rb1 P1 88.03(3) 2 1_545
P2 Rb1 P1 164.26(3) 2_565 1_545
O1 Rb1 P1 24.92(6) 1_545 1_545
O2 Rb1 P1 20.71(6) 3_545 3_545
O6 Rb1 P1 121.96(7) 2_565 3_545
O5 Rb1 P1 79.99(7) 2 3_545
O7 Rb1 P1 124.39(7) 2 3_545
O5 Rb1 P1 81.67(7) 2_565 3_545
O4 Rb1 P1 92.20(6) 1_545 3_545
P2 Rb1 P1 102.34(3) 2 3_545
P2 Rb1 P1 103.55(3) 2_565 3_545
O1 Rb1 P1 111.46(6) 1_545 3_545
P1 Rb1 P1 91.528(16) 1_545 3_545
O2 Rb1 Na1 38.52(7) 3_545 3_545
O6 Rb1 Na1 106.93(7) 2_565 3_545
O5 Rb1 Na1 33.11(8) 2 3_545
O7 Rb1 Na1 79.05(7) 2 3_545
O5 Rb1 Na1 100.40(7) 2_565 3_545
O4 Rb1 Na1 103.33(6) 1_545 3_545
P2 Rb1 Na1 55.44(4) 2 3_545
P2 Rb1 Na1 107.61(4) 2_565 3_545
O1 Rb1 Na1 89.40(6) 1_545 3_545
P1 Rb1 Na1 85.91(3) 1_545 3_545
P1 Rb1 Na1 47.12(3) 3_545 3_545
O5 P2 O6 115.04(18) . .
O5 P2 O7 114.90(18) . .
O6 P2 O7 109.3(2) . .
O5 P2 O1 105.1(2) . .
O6 P2 O1 106.10(17) . .
O7 P2 O1 105.50(17) . .
O5 P2 Na1 129.91(17) . 3_554
O6 P2 Na1 54.66(14) . 3_554
O7 P2 Na1 55.19(13) . 3_554
O1 P2 Na1 124.97(15) . 3_554
O5 P2 Mg1 126.26(13) . .
O6 P2 Mg1 116.52(14) . .
O7 P2 Mg1 31.47(13) . .
O1 P2 Mg1 74.11(12) . .
Na1 P2 Mg1 73.40(5) 3_554 .
O5 P2 Rb1 57.37(13) . 2_554
O6 P2 Rb1 133.03(14) . 2_554
O7 P2 Rb1 57.55(13) . 2_554
O1 P2 Rb1 120.78(11) . 2_554
Na1 P2 Rb1 92.86(5) 3_554 2_554
Mg1 P2 Rb1 76.67(4) . 2_554
O5 P2 Rb1 60.24(13) . 2_564
O6 P2 Rb1 55.72(13) . 2_564
O7 P2 Rb1 125.09(14) . 2_564
O1 P2 Rb1 129.16(12) . 2_564
Na1 P2 Rb1 85.44(5) 3_554 2_564
Mg1 P2 Rb1 155.76(5) . 2_564
Rb1 P2 Rb1 93.05(3) 2_554 2_564
O3 Mg1 O7 109.92(16) 3_544 .
O3 Mg1 O6 97.21(16) 3_544 1_545
O7 Mg1 O6 84.44(15) . 1_545
O3 Mg1 O4 104.73(15) 3_544 1_545
O7 Mg1 O4 145.29(17) . 1_545
O6 Mg1 O4 89.41(12) 1_545 1_545
O3 Mg1 O2 100.73(15) 3_544 .
O7 Mg1 O2 88.03(13) . .
O6 Mg1 O2 162.00(16) 1_545 .
O4 Mg1 O2 87.51(14) 1_545 .
O3 Mg1 P2 127.03(11) 3_544 .
O7 Mg1 P2 23.01(10) . .
O6 Mg1 P2 96.91(11) 1_545 .
O4 Mg1 P2 126.19(12) 1_545 .
O2 Mg1 P2 70.96(9) . .
O3 Mg1 P1 123.58(13) 3_544 .
O7 Mg1 P1 74.57(10) . .
O6 Mg1 P1 138.32(12) 1_545 .
O4 Mg1 P1 88.15(10) 1_545 .
O2 Mg1 P1 23.86(9) . .
P2 Mg1 P1 53.38(4) . .
O3 Mg1 Na1 51.47(12) 3_544 3_544
O7 Mg1 Na1 98.89(11) . 3_544
O6 Mg1 Na1 45.75(11) 1_545 3_544
O4 Mg1 Na1 101.01(10) 1_545 3_544
O2 Mg1 Na1 152.10(12) . 3_544
P2 Mg1 Na1 121.14(6) . 3_544
P1 Mg1 Na1 170.39(6) . 3_544
O3 Mg1 Na1 74.82(11) 3_544 3_554
O7 Mg1 Na1 40.02(10) . 3_554
O6 Mg1 Na1 107.48(11) 1_545 3_554
O4 Mg1 Na1 163.07(11) 1_545 3_554
O2 Mg1 Na1 76.09(11) . 3_554
P2 Mg1 Na1 52.24(4) . 3_554
P1 Mg1 Na1 78.57(5) . 3_554
Na1 Mg1 Na1 91.89(6) 3_544 3_554
O3 Mg1 Rb1 113.08(13) 3_544 2_554
O7 Mg1 Rb1 42.99(9) . 2_554
O6 Mg1 Rb1 41.91(10) 1_545 2_554
O4 Mg1 Rb1 119.48(10) 1_545 2_554
O2 Mg1 Rb1 126.84(10) . 2_554
P2 Mg1 Rb1 56.02(4) . 2_554
P1 Mg1 Rb1 106.37(5) . 2_554
Na1 Mg1 Rb1 71.74(5) 3_544 2_554
Na1 Mg1 Rb1 74.88(4) 3_554 2_554
O3 Mg1 Rb1 43.11(10) 3_544 3_544
O7 Mg1 Rb1 152.99(11) . 3_544
O6 Mg1 Rb1 96.18(10) 1_545 3_544
O4 Mg1 Rb1 61.62(11) 1_545 3_544
O2 Mg1 Rb1 97.93(10) . 3_544
P2 Mg1 Rb1 164.79(5) . 3_544
P1 Mg1 Rb1 118.67(5) . 3_544
Na1 Mg1 Rb1 64.46(4) 3_544 3_544
Na1 Mg1 Rb1 115.95(5) 3_554 3_544
Rb1 Mg1 Rb1 134.82(4) 2_554 3_544
O3 Mg1 Rb1 63.42(11) 3_544 3_554
O7 Mg1 Rb1 95.34(10) . 3_554
O6 Mg1 Rb1 159.40(11) 1_545 3_554
O4 Mg1 Rb1 101.86(10) 1_545 3_554
O2 Mg1 Rb1 37.74(10) . 3_554
P2 Mg1 Rb1 90.31(4) . 3_554
P1 Mg1 Rb1 60.18(3) . 3_554
Na1 Mg1 Rb1 114.40(5) 3_544 3_554
Na1 Mg1 Rb1 62.43(4) 3_554 3_554
Rb1 Mg1 Rb1 136.74(4) 2_554 3_554
Rb1 Mg1 Rb1 74.79(3) 3_544 3_554
P1 O4 Mg1 128.2(2) . 1_565
P1 O4 Na1 127.63(18) . 1_565
Mg1 O4 Na1 102.32(13) 1_565 1_565
P1 O4 Rb1 95.26(16) . 1_565
Mg1 O4 Rb1 96.40(12) 1_565 1_565
Na1 O4 Rb1 91.27(11) 1_565 1_565
P1 O1 P2 120.3(2) . .
P1 O1 Rb1 86.03(13) . 1_565
P2 O1 Rb1 115.97(14) . 1_565
P1 O3 Mg1 144.2(2) . 3
P1 O3 Na1 92.42(19) . .
Mg1 O3 Na1 94.48(14) 3 .
P1 O2 Mg1 122.64(19) . .
P1 O2 Na1 99.31(18) . .
Mg1 O2 Na1 95.55(13) . .
P1 O2 Rb1 116.61(16) . 3_554
Mg1 O2 Rb1 116.43(14) . 3_554
Na1 O2 Rb1 95.86(11) . 3_554
P2 O5 Na1 145.3(2) . 4_455
P2 O5 Rb1 98.24(16) . 2_554
Na1 O5 Rb1 99.58(12) 4_455 2_554
P2 O5 Rb1 95.27(15) . 2_564
Na1 O5 Rb1 103.80(13) 4_455 2_564
Rb1 O5 Rb1 114.79(11) 2_554 2_564
O5 Na1 O4 102.59(14) 4 1_545
O5 Na1 O6 114.45(15) 4 3_545
O4 Na1 O6 141.47(15) 1_545 3_545
O5 Na1 O7 107.71(14) 4 3_545
O4 Na1 O7 101.27(12) 1_545 3_545
O6 Na1 O7 58.50(12) 3_545 3_545
O5 Na1 O2 87.15(13) 4 .
O4 Na1 O2 71.41(12) 1_545 .
O6 Na1 O2 118.94(12) 3_545 .
O7 Na1 O2 164.77(14) 3_545 .
O5 Na1 O3 133.03(13) 4 .
O4 Na1 O3 93.38(12) 1_545 .
O6 Na1 O3 69.35(11) 3_545 .
O7 Na1 O3 112.01(12) 3_545 .
O2 Na1 O3 56.53(11) . .
O5 Na1 P2 111.58(13) 4 3_545
O4 Na1 P2 125.99(11) 1_545 3_545
O6 Na1 P2 29.30(7) 3_545 3_545
O7 Na1 P2 29.44(7) 3_545 3_545
O2 Na1 P2 147.27(10) . 3_545
O3 Na1 P2 92.50(9) . 3_545
O5 Na1 P1 109.82(11) 4 .
O4 Na1 P1 83.44(10) 1_545 .
O6 Na1 P1 93.31(9) 3_545 .
O7 Na1 P1 140.09(11) 3_545 .
O2 Na1 P1 28.31(8) . .
O3 Na1 P1 28.37(9) . .
P2 Na1 P1 119.68(7) 3_545 .
O5 Na1 Mg1 131.46(11) 4 3
O4 Na1 Mg1 120.67(12) 1_545 3
O6 Na1 Mg1 35.31(8) 3_545 3
O7 Na1 Mg1 85.69(9) 3_545 3
O2 Na1 Mg1 86.83(9) . 3
O3 Na1 Mg1 34.05(8) . 3
P2 Na1 Mg1 60.55(5) 3_545 3
P1 Na1 Mg1 59.23(5) . 3
O5 Na1 Mg1 123.64(11) 4 3_545
O4 Na1 Mg1 72.07(9) 1_545 3_545
O6 Na1 Mg1 78.64(9) 3_545 3_545
O7 Na1 Mg1 30.94(8) 3_545 3_545
O2 Na1 Mg1 136.41(10) . 3_545
O3 Na1 Mg1 103.26(9) . 3_545
P2 Na1 Mg1 54.36(4) 3_545 3_545
P1 Na1 Mg1 124.45(7) . 3_545
Mg1 Na1 Mg1 91.89(6) 3 3_545
O5 Na1 Rb1 47.31(9) 4 3_554
O4 Na1 Rb1 102.27(10) 1_545 3_554
O6 Na1 Rb1 110.30(9) 3_545 3_554
O7 Na1 Rb1 149.05(11) 3_545 3_554
O2 Na1 Rb1 45.62(8) . 3_554
O3 Na1 Rb1 86.36(8) . 3_554
P2 Na1 Rb1 131.67(6) 3_545 3_554
P1 Na1 Rb1 62.91(4) . 3_554
Mg1 Na1 Rb1 99.17(5) 3 3_554
Mg1 Na1 Rb1 168.94(6) 3_545 3_554
O5 Na1 Rb1 153.95(12) 4 .
O4 Na1 Rb1 54.44(10) 1_545 .
O6 Na1 Rb1 90.82(9) 3_545 .
O7 Na1 Rb1 90.44(9) 3_545 .
O2 Na1 Rb1 74.41(9) . .
O3 Na1 Rb1 48.48(8) . .
P2 Na1 Rb1 93.47(6) 3_545 .
P1 Na1 Rb1 59.94(4) . .
Mg1 Na1 Rb1 66.80(5) 3 .
Mg1 Na1 Rb1 65.27(4) 3_545 .
Rb1 Na1 Rb1 119.69(5) 3_554 .
P2 O6 Mg1 138.4(2) . 1_565
P2 O6 Na1 96.04(16) . 3_554
Mg1 O6 Na1 98.94(14) 1_565 3_554
P2 O6 Rb1 99.62(16) . 2_564
Mg1 O6 Rb1 111.10(13) 1_565 2_564
Na1 O6 Rb1 109.92(12) 3_554 2_564
P2 O7 Mg1 125.5(2) . .
P2 O7 Na1 95.37(15) . 3_554
Mg1 O7 Na1 109.04(15) . 3_554
P2 O7 Rb1 97.48(15) . 2_554
Mg1 O7 Rb1 109.91(12) . 2_554
Na1 O7 Rb1 119.69(13) 3_554 2_554
O3 P1 O4 113.5(2) . .
O3 P1 O2 111.2(2) . .
O4 P1 O2 114.3(2) . .
O3 P1 O1 104.3(2) . .
O4 P1 O1 106.59(16) . .
O2 P1 O1 105.98(18) . .
O3 P1 Na1 59.22(15) . .
O4 P1 Na1 130.09(14) . .
O2 P1 Na1 52.38(13) . .
O1 P1 Na1 123.25(11) . .
O3 P1 Mg1 110.56(14) . .
O4 P1 Mg1 134.00(15) . .
O2 P1 Mg1 33.50(13) . .
O1 P1 Mg1 73.89(12) . .
Na1 P1 Mg1 65.65(5) . .
O3 P1 Rb1 77.80(15) . 1_565
O4 P1 Rb1 61.51(14) . 1_565
O2 P1 Rb1 170.83(15) . 1_565
O1 P1 Rb1 69.05(12) . 1_565
Na1 P1 Rb1 136.77(6) . 1_565
Mg1 P1 Rb1 142.91(5) . 1_565
O3 P1 Rb1 117.91(16) . 3_554
O4 P1 Rb1 74.24(14) . 3_554
O2 P1 Rb1 42.68(13) . 3_554
O1 P1 Rb1 133.75(15) . 3_554
Na1 P1 Rb1 69.97(5) . 3_554
Mg1 P1 Rb1 74.23(4) . 3_554
Rb1 P1 Rb1 135.39(3) 1_565 3_554

loop_
_geom_bond_atom_site_label_1
_geom_bond_atom_site_label_2
_geom_bond_distance
_geom_bond_site_symmetry_2
Rb1 O2 2.913(3) 3_545
Rb1 O6 2.984(3) 2_565
Rb1 O5 3.022(3) 2
Rb1 O7 3.023(3) 2
Rb1 O5 3.104(3) 2_565
Rb1 O4 3.385(4) 1_545
Rb1 P2 3.5517(13) 2
Rb1 P2 3.5607(13) 2_565
Rb1 O1 3.590(3) 1_545
Rb1 P1 3.8346(12) 1_545
Rb1 P1 3.8420(14) 3_545
Rb1 Na1 4.054(2) 3_545
P2 O5 1.482(4) .
P2 O6 1.507(3) .
P2 O7 1.512(3) .
P2 O1 1.648(4) .
P2 Na1 3.063(3) 3_554
P2 Mg1 3.1485(18) .
P2 Rb1 3.5517(13) 2_554
P2 Rb1 3.5607(13) 2_564
Mg1 O3 1.946(4) 3_544
Mg1 O7 2.019(3) .
Mg1 O6 2.028(3) 1_545
Mg1 O4 2.052(4) 1_545
Mg1 O2 2.074(3) .
Mg1 P1 3.1636(17) .
Mg1 Na1 3.465(2) 3_544
Mg1 Na1 3.713(2) 3_554
Mg1 Rb1 4.1681(19) 2_554
Mg1 Rb1 4.2371(17) 3_544
Mg1 Rb1 4.2619(17) 3_554
O4 P1 1.519(3) .
O4 Mg1 2.052(4) 1_565
O4 Na1 2.344(3) 1_565
O4 Rb1 3.385(4) 1_565
O1 P1 1.619(4) .
O1 Rb1 3.590(3) 1_565
O3 P1 1.504(4) .
O3 Mg1 1.946(4) 3
O3 Na1 2.719(4) .
O2 P1 1.520(3) .
O2 Na1 2.538(4) .
O2 Rb1 2.913(3) 3_554
O5 Na1 2.246(4) 4_455
O5 Rb1 3.022(3) 2_554
O5 Rb1 3.104(3) 2_564
Na1 O5 2.246(4) 4
Na1 O4 2.344(3) 1_545
Na1 O6 2.513(4) 3_545
Na1 O7 2.526(4) 3_545
Na1 P2 3.063(3) 3_545
Na1 P1 3.162(2) .
Na1 Mg1 3.465(2) 3
Na1 Mg1 3.713(2) 3_545
Na1 Rb1 4.054(2) 3_554
O6 Mg1 2.028(3) 1_565
O6 Na1 2.513(4) 3_554
O6 Rb1 2.984(3) 2_564
O7 Na1 2.526(4) 3_554
O7 Rb1 3.023(3) 2_554
P1 Rb1 3.8346(12) 1_565
P1 Rb1 3.8420(14) 3_554
